data_4305325
loop_
_publ_author_name
'Haiying Bie'
'Arthur Mar'

_publ_contact_author_address
; Department of Chemistry
  University of Alberta
  Edmonton, AB
  Canada  T6G 2G2
;
_publ_contact_author_email arthur.mar@ualberta.ca
_publ_contact_author_fax '(780) 492-8231'
_publ_contact_author_name 'Dr. Arthur Mar'
_publ_contact_author_phone '(780) 492-5592'
_publ_section_title
;
Ternary Rare-Earth Titanium Antimonides RE2Ti11-xSb14+x (RE=
Sm, Gd, Tb, Yb)
;
_journal_name_full 'Inorganic Chemistry'
_journal_page_first 6763
_journal_page_last 6770
_journal_paper_doi 10.1021/ic800317c
_journal_volume 47
_journal_year 2008
_chemical_formula_structural 'Tb2 Ti10.40 Sb14.60'
_chemical_formula_sum 'Sb14.6 Tb2 Ti10.4'
_chemical_formula_weight 2593.55
_chemical_name_common 'terbium titanium antimonide (2/11/14)'
_chemical_name_systematic 'terbium titanium antimonide (2/11/14)'
_space_group_IT_number 62
_symmetry_cell_setting orthorhombic
_symmetry_space_group_name_Hall '-P 2ac 2n'
_symmetry_space_group_name_H-M 'P n m a'
_atom_sites_solution_primary direct
_atom_sites_solution_secondary difmap
_audit_creation_method SHELXL-97
_cell_angle_alpha 90.00
_cell_angle_beta 90.00
_cell_angle_gamma 90.00
_cell_formula_units_Z 2
_cell_length_a 15.8693(18)
_cell_length_b 5.7036(6)
_cell_length_c 12.9309(15)
_cell_measurement_reflns_used 3403
_cell_measurement_temperature 295(2)
_cell_measurement_theta_max 32.76
_cell_measurement_theta_min 3.15
_cell_volume 1170.4(2)
_computing_cell_refinement 'Bruker SAINT 7.06 (Bruker, 2004)'
_computing_data_collection 'Bruker SMART 5.054 (Bruker, 1999)'
_computing_data_reduction 'Bruker SAINT 7.06'
_computing_molecular_graphics 'ATOMS 5.1 (Dowty, 1999)'
_computing_publication_material 'Bruker SHELXTL 6.12'
_computing_structure_refinement 'Bruker SHELXTL 6.12'
_computing_structure_solution 'Bruker SHELXTL 6.12'
_diffrn_ambient_temperature 295(2)
_diffrn_measured_fraction_theta_full 0.991
_diffrn_measured_fraction_theta_max 0.991
_diffrn_measurement_device_type 'Bruker Platform/SMART 1000 CCD'
_diffrn_measurement_method '\w scans'
_diffrn_radiation_monochromator graphite
_diffrn_radiation_source 'fine-focus sealed tube'
_diffrn_radiation_type MoK\a
_diffrn_radiation_wavelength 0.71073
_diffrn_reflns_av_R_equivalents 0.0816
_diffrn_reflns_av_sigmaI/netI 0.0480
_diffrn_reflns_limit_h_max 24
_diffrn_reflns_limit_h_min -24
_diffrn_reflns_limit_k_max 8
_diffrn_reflns_limit_k_min -8
_diffrn_reflns_limit_l_max 19
_diffrn_reflns_limit_l_min -19
_diffrn_reflns_number 15600
_diffrn_reflns_theta_full 33.13
_diffrn_reflns_theta_max 33.13
_diffrn_reflns_theta_min 2.03
_diffrn_standards_number 0
_exptl_absorpt_coefficient_mu 25.768
_exptl_absorpt_correction_T_max 0.2923
_exptl_absorpt_correction_T_min 0.0758
_exptl_absorpt_correction_type numerical
_exptl_absorpt_process_details 'Bruker SHELXTL 6.12 (Sheldrick, 2001)'
_exptl_crystal_colour black
_exptl_crystal_density_diffrn 7.359
_exptl_crystal_density_method 'not measured'
_exptl_crystal_description prism
_exptl_crystal_F_000 2207
_exptl_crystal_size_max 0.11
_exptl_crystal_size_mid 0.08
_exptl_crystal_size_min 0.05
_refine_diff_density_max 2.186
_refine_diff_density_min -2.115
_refine_diff_density_rms 0.453
_refine_ls_extinction_method none
_refine_ls_goodness_of_fit_ref 1.052
_refine_ls_matrix_type full
_refine_ls_number_parameters 92
_refine_ls_number_reflns 2396
_refine_ls_number_restraints 0
_refine_ls_restrained_S_all 1.052
_refine_ls_R_factor_all 0.0554
_refine_ls_R_factor_gt 0.0327
_refine_ls_shift/su_max 0.001
_refine_ls_shift/su_mean 0.000
_refine_ls_structure_factor_coef Fsqd
_refine_ls_weighting_details 'calc w=1/[\s^2^(Fo^2^)+(0.0223P)^2^+1.0802P] where P=(Fo^2^+2Fc^2^)/3'
_refine_ls_weighting_scheme calc
_refine_ls_wR_factor_gt 0.0566
_refine_ls_wR_factor_ref 0.0614
_reflns_number_gt 1866
_reflns_number_total 2396
_reflns_threshold_expression I>2\s(I)
_cod_data_source_file ic800317c-file002_3.cif
_cod_data_source_block Tb2Ti11Sb14
_cod_original_formula_sum 'Sb14.60 Tb2 Ti10.40'
_cod_database_code 4305325

loop_
_symmetry_equiv_pos_as_xyz
'x, y, z'
'-x+1/2, -y, z+1/2'
'-x, y+1/2, -z'
'x+1/2, -y+1/2, -z+1/2'
'-x, -y, -z'
'x-1/2, y, -z-1/2'
'x, -y-1/2, z'
'-x-1/2, y-1/2, z-1/2'

loop_
_atom_site_label
_atom_site_type_symbol
_atom_site_fract_x
_atom_site_fract_y
_atom_site_fract_z
_atom_site_U_iso_or_equiv
_atom_site_adp_type
_atom_site_occupancy
_atom_site_symmetry_multiplicity
_atom_site_calc_flag
_atom_site_refinement_flags
_atom_site_disorder_assembly
_atom_site_disorder_group
Tb Tb 0.36178(3) 0.2500 0.05311(3) 0.00957(9) Uani 1 2 d S . .
Ti1 Ti 0.37427(9) 0.2500 0.70534(11) 0.0082(3) Uani 1 2 d S . .
Ti2 Ti 0.08777(9) 0.2500 0.75246(11) 0.0053(3) Uani 1 2 d S . .
M3A Ti 0.35114(5) 0.00798(14) 0.48599(6) 0.0063(3) Uani 0.853(3) 1 d P . .
M3B Sb 0.35114(5) 0.00798(14) 0.48599(6) 0.0063(3) Uani 0.147(3) 1 d P . .
Ti4 Ti 0.18803(9) 0.2500 0.37276(11) 0.0081(3) Uani 1 2 d S . .
Ti5 Ti 0.01614(19) 0.2500 0.1532(2) 0.0118(6) Uani 0.50 2 d SP . .
Sb1 Sb 0.25049(3) 0.2500 0.85196(4) 0.00824(11) Uani 1 2 d S . .
Sb2 Sb 0.49802(3) 0.2500 0.56214(4) 0.00858(11) Uani 1 2 d S . .
Sb3 Sb 0.21142(4) 0.2500 0.58590(4) 0.00884(11) Uani 1 2 d S . .
Sb4 Sb 0.03205(3) 0.50023(7) 0.37033(3) 0.01041(9) Uani 1 1 d . . .
Sb5 Sb 0.35021(18) 0.2500 0.2889(4) 0.0087(5) Uani 0.50 2 d SP . .
Sb6 Sb 0.37183(18) 0.2500 0.2999(4) 0.0096(5) Uani 0.50 2 d SP . .
Sb7 Sb 0.16091(11) 0.2500 0.1639(2) 0.0099(4) Uani 0.50 2 d SP . .
Sb8 Sb 0.18872(11) 0.2500 0.1625(2) 0.0087(4) Uani 0.50 2 d SP . .

loop_
_atom_site_aniso_label
_atom_site_aniso_U_11
_atom_site_aniso_U_22
_atom_site_aniso_U_33
_atom_site_aniso_U_23
_atom_site_aniso_U_13
_atom_site_aniso_U_12
Tb 0.00986(18) 0.00857(19) 0.01029(18) 0.000 0.00087(15) 0.000
Ti1 0.0072(7) 0.0123(7) 0.0051(6) 0.000 0.0021(5) 0.000
Ti2 0.0052(6) 0.0062(7) 0.0045(6) 0.000 -0.0014(5) 0.000
M3A 0.0063(4) 0.0061(4) 0.0065(4) 0.0004(3) -0.0006(3) 0.0001(3)
M3B 0.0063(4) 0.0061(4) 0.0065(4) 0.0004(3) -0.0006(3) 0.0001(3)
Ti4 0.0084(7) 0.0094(7) 0.0064(6) 0.000 -0.0002(5) 0.000
Ti5 0.0053(14) 0.0214(18) 0.0089(14) 0.000 0.0018(11) 0.000
Sb1 0.0078(3) 0.0086(3) 0.0083(2) 0.000 0.0020(2) 0.000
Sb2 0.0060(2) 0.0108(3) 0.0089(2) 0.000 -0.0001(2) 0.000
Sb3 0.0108(3) 0.0077(3) 0.0080(2) 0.000 0.0011(2) 0.000
Sb4 0.00881(18) 0.00746(18) 0.01495(19) 0.00070(16) -0.00013(15) 0.00011(15)
Sb5 0.0081(13) 0.0090(7) 0.0090(11) 0.000 0.0019(10) 0.000
Sb6 0.0119(14) 0.0086(7) 0.0083(10) 0.000 0.0021(11) 0.000
Sb7 0.0140(10) 0.0087(7) 0.0071(6) 0.000 -0.0007(10) 0.000
Sb8 0.0091(9) 0.0102(7) 0.0066(6) 0.000 -0.0006(9) 0.000

loop_
_atom_type_symbol
_atom_type_description
_atom_type_scat_dispersion_real
_atom_type_scat_dispersion_imag
_atom_type_scat_source
Ti Ti 0.2776 0.4457 'International Tables Vol C Tables 4.2.6.8 and 6.1.1.4'
Sb Sb -0.5866 1.5461 'International Tables Vol C Tables 4.2.6.8 and 6.1.1.4'
Tb Tb -0.1723 4.1537 'International Tables Vol C Tables 4.2.6.8 and 6.1.1.4'

loop_
_geom_angle_atom_site_label_1
_geom_angle_atom_site_label_2
_geom_angle_atom_site_label_3
_geom_angle
_geom_angle_site_symmetry_1
_geom_angle_site_symmetry_3
_geom_angle_publ_flag
Sb5 Tb Sb8 59.30(7) . . ?
Sb5 Tb Sb3 80.87(2) . 2_564 ?
Sb8 Tb Sb3 66.752(13) . 2_564 ?
Sb5 Tb Sb3 80.87(2) . 2_554 ?
Sb8 Tb Sb3 66.752(13) . 2_554 ?
Sb3 Tb Sb3 133.11(2) 2_564 2_554 ?
Sb5 Tb Sb1 142.37(5) . 1_554 ?
Sb8 Tb Sb1 83.08(6) . 1_554 ?
Sb3 Tb Sb1 84.429(14) 2_564 1_554 ?
Sb3 Tb Sb1 84.429(14) 2_554 1_554 ?
Sb5 Tb Sb6 6.31(9) . . ?
Sb8 Tb Sb6 65.61(8) . . ?
Sb3 Tb Sb6 83.25(2) 2_564 . ?
Sb3 Tb Sb6 83.25(2) 2_554 . ?
Sb1 Tb Sb6 148.68(6) 1_554 . ?
Sb5 Tb Sb4 75.10(5) . 6_656 ?
Sb8 Tb Sb4 127.35(5) . 6_656 ?
Sb3 Tb Sb4 82.223(15) 2_564 6_656 ?
Sb3 Tb Sb4 132.841(17) 2_554 6_656 ?
Sb1 Tb Sb4 136.679(15) 1_554 6_656 ?
Sb6 Tb Sb4 69.52(5) . 6_656 ?
Sb5 Tb Sb4 75.10(5) . 4 ?
Sb8 Tb Sb4 127.35(5) . 4 ?
Sb3 Tb Sb4 132.841(17) 2_564 4 ?
Sb3 Tb Sb4 82.223(15) 2_554 4 ?
Sb1 Tb Sb4 136.679(15) 1_554 4 ?
Sb6 Tb Sb4 69.53(5) . 4 ?
Sb4 Tb Sb4 52.759(17) 6_656 4 ?
Sb5 Tb Sb4 139.55(4) . 2_564 ?
Sb8 Tb Sb4 142.94(4) . 2_564 ?
Sb3 Tb Sb4 83.698(14) 2_564 2_564 ?
Sb3 Tb Sb4 134.323(16) 2_554 2_564 ?
Sb1 Tb Sb4 71.820(16) 1_554 2_564 ?
Sb6 Tb Sb4 134.75(4) . 2_564 ?
Sb4 Tb Sb4 65.870(15) 6_656 2_564 ?
Sb4 Tb Sb4 89.010(15) 4 2_564 ?
Sb5 Tb Sb4 139.55(4) . 8_655 ?
Sb8 Tb Sb4 142.94(4) . 8_655 ?
Sb3 Tb Sb4 134.323(16) 2_564 8_655 ?
Sb3 Tb Sb4 83.698(14) 2_554 8_655 ?
Sb1 Tb Sb4 71.820(16) 1_554 8_655 ?
Sb6 Tb Sb4 134.75(4) . 8_655 ?
Sb4 Tb Sb4 89.010(15) 6_656 8_655 ?
Sb4 Tb Sb4 65.870(15) 4 8_655 ?
Sb4 Tb Sb4 52.285(17) 2_564 8_655 ?
Sb5 Tb Sb7 62.35(7) . . ?
Sb8 Tb Sb7 3.05(10) . . ?
Sb3 Tb Sb7 66.622(12) 2_564 . ?
Sb3 Tb Sb7 66.622(12) 2_554 . ?
Sb1 Tb Sb7 80.03(5) 1_554 . ?
Sb6 Tb Sb7 68.66(7) . . ?
Sb4 Tb Sb7 129.86(4) 6_656 . ?
Sb4 Tb Sb7 129.86(4) 4 . ?
Sb4 Tb Sb7 140.80(4) 2_564 . ?
Sb4 Tb Sb7 140.80(4) 8_655 . ?
Sb2 Ti1 Sb1 179.33(7) . . ?
Sb2 Ti1 Sb7 90.75(6) . 2 ?
Sb1 Ti1 Sb7 89.42(6) . 2 ?
Sb2 Ti1 Sb7 90.75(6) . 2_565 ?
Sb1 Ti1 Sb7 89.42(6) . 2_565 ?
Sb7 Ti1 Sb7 149.64(11) 2 2_565 ?
Sb2 Ti1 Sb4 97.40(4) . 2_565 ?
Sb1 Ti1 Sb4 82.01(4) . 2_565 ?
Sb7 Ti1 Sb4 133.54(7) 2 2_565 ?
Sb7 Ti1 Sb4 76.20(5) 2_565 2_565 ?
Sb2 Ti1 Sb4 97.40(4) . 8_656 ?
Sb1 Ti1 Sb4 82.01(4) . 8_656 ?
Sb7 Ti1 Sb4 76.20(5) 2 8_656 ?
Sb7 Ti1 Sb4 133.54(7) 2_565 8_656 ?
Sb4 Ti1 Sb4 57.43(3) 2_565 8_656 ?
Sb2 Ti1 Sb3 105.82(5) . . ?
Sb1 Ti1 Sb3 74.85(4) . . ?
Sb7 Ti1 Sb3 75.21(5) 2 . ?
Sb7 Ti1 Sb3 75.21(5) 2_565 . ?
Sb4 Ti1 Sb3 143.08(4) 2_565 . ?
Sb4 Ti1 Sb3 143.08(4) 8_656 . ?
Sb2 Ti1 Sb8 96.49(6) . 2 ?
Sb1 Ti1 Sb8 83.75(6) . 2 ?
Sb7 Ti1 Sb8 8.10(4) 2 2 ?
Sb7 Ti1 Sb8 143.29(7) 2_565 2 ?
Sb4 Ti1 Sb8 137.64(7) 2_565 2 ?
Sb4 Ti1 Sb8 81.19(5) 8_656 2 ?
Sb3 Ti1 Sb8 68.17(5) . 2 ?
Sb2 Ti1 Sb8 96.49(6) . 2_565 ?
Sb1 Ti1 Sb8 83.75(6) . 2_565 ?
Sb7 Ti1 Sb8 143.29(7) 2 2_565 ?
Sb7 Ti1 Sb8 8.10(4) 2_565 2_565 ?
Sb4 Ti1 Sb8 81.19(5) 2_565 2_565 ?
Sb4 Ti1 Sb8 137.64(7) 8_656 2_565 ?
Sb3 Ti1 Sb8 68.17(4) . 2_565 ?
Sb8 Ti1 Sb8 136.32(9) 2 2_565 ?
Sb2 Ti1 M3B 58.09(3) . 7_565 ?
Sb1 Ti1 M3B 122.48(5) . 7_565 ?
Sb7 Ti1 M3B 103.64(7) 2 7_565 ?
Sb7 Ti1 M3B 52.90(6) 2_565 7_565 ?
Sb4 Ti1 M3B 119.46(3) 2_565 7_565 ?
Sb4 Ti1 M3B 155.43(5) 8_656 7_565 ?
Sb3 Ti1 M3B 56.12(3) . 7_565 ?
Sb8 Ti1 M3B 101.82(7) 2 7_565 ?
Sb8 Ti1 M3B 52.98(6) 2_565 7_565 ?
Sb2 Ti2 Sb4 97.92(4) 6_557 3_546 ?
Sb2 Ti2 Sb4 97.92(4) 6_557 5_566 ?
Sb4 Ti2 Sb4 59.80(3) 3_546 5_566 ?
Sb2 Ti2 Sb1 94.23(4) 6_557 . ?
Sb4 Ti2 Sb1 147.50(3) 3_546 . ?
Sb4 Ti2 Sb1 147.50(3) 5_566 . ?
Sb2 Ti2 Sb3 168.38(6) 6_557 . ?
Sb4 Ti2 Sb3 92.14(4) 3_546 . ?
Sb4 Ti2 Sb3 92.14(4) 5_566 . ?
Sb1 Ti2 Sb3 74.15(4) . . ?
Sb2 Ti2 Sb6 86.15(8) 6_557 2_565 ?
Sb4 Ti2 Sb6 137.14(9) 3_546 2_565 ?
Sb4 Ti2 Sb6 77.35(8) 5_566 2_565 ?
Sb1 Ti2 Sb6 73.51(8) . 2_565 ?
Sb3 Ti2 Sb6 90.42(7) . 2_565 ?
Sb2 Ti2 Sb6 86.15(8) 6_557 2 ?
Sb4 Ti2 Sb6 77.35(9) 3_546 2 ?
Sb4 Ti2 Sb6 137.14(9) 5_566 2 ?
Sb1 Ti2 Sb6 73.51(8) . 2 ?
Sb3 Ti2 Sb6 90.42(7) . 2 ?
Sb6 Ti2 Sb6 145.42(18) 2_565 2 ?
Sb2 Ti2 Sb5 91.83(8) 6_557 2_565 ?
Sb4 Ti2 Sb5 139.98(9) 3_546 2_565 ?
Sb4 Ti2 Sb5 80.48(8) 5_566 2_565 ?
Sb1 Ti2 Sb5 69.06(8) . 2_565 ?
Sb3 Ti2 Sb5 84.09(7) . 2_565 ?
Sb6 Ti2 Sb5 6.94(8) 2_565 2_565 ?
Sb6 Ti2 Sb5 142.26(6) 2 2_565 ?
Sb2 Ti2 Sb5 91.83(8) 6_557 2 ?
Sb4 Ti2 Sb5 80.48(8) 3_546 2 ?
Sb4 Ti2 Sb5 139.98(9) 5_566 2 ?
Sb1 Ti2 Sb5 69.06(7) . 2 ?
Sb3 Ti2 Sb5 84.09(7) . 2 ?
Sb6 Ti2 Sb5 142.26(6) 2_565 2 ?
Sb6 Ti2 Sb5 6.94(8) 2 2 ?
Sb5 Ti2 Sb5 138.12(15) 2_565 2 ?
Sb7 M3A M3B 122.51(4) 2 7_565 ?
Sb7 M3A M3A 122.51(4) 2 7_565 ?
M3B M3A M3A 0.00(5) 7_565 7_565 ?
Sb7 M3A Sb1 101.44(5) 2 2_554 ?
M3B M3A Sb1 121.862(18) 7_565 2_554 ?
M3A M3A Sb1 121.862(18) 7_565 2_554 ?
Sb7 M3A Sb8 9.11(5) 2 2 ?
M3B M3A Sb8 121.85(4) 7_565 2 ?
M3A M3A Sb8 121.85(4) 7_565 2 ?
Sb1 M3A Sb8 95.69(5) 2_554 2 ?
Sb7 M3A Sb6 176.12(8) 2 . ?
M3B M3A Sb6 60.38(5) 7_565 . ?
M3A M3A Sb6 60.38(5) 7_565 . ?
Sb1 M3A Sb6 78.07(5) 2_554 . ?
Sb8 M3A Sb6 173.00(7) 2 . ?
Sb7 M3A Sb2 88.00(4) 2 5_656 ?
M3B M3A Sb2 120.749(18) 7_565 5_656 ?
M3A M3A Sb2 120.749(18) 7_565 5_656 ?
Sb1 M3A Sb2 94.41(3) 2_554 5_656 ?
Sb8 M3A Sb2 95.51(4) 2 5_656 ?
Sb6 M3A Sb2 88.20(6) . 5_656 ?
Sb7 M3A Sb2 91.54(5) 2 . ?
M3B M3A Sb2 61.386(18) 7_565 . ?
M3A M3A Sb2 61.386(18) 7_565 . ?
Sb1 M3A Sb2 158.92(4) 2_554 . ?
Sb8 M3A Sb2 99.01(5) 2 . ?
Sb6 M3A Sb2 87.85(5) . . ?
Sb2 M3A Sb2 69.28(2) 5_656 . ?
Sb7 M3A Sb5 174.02(7) 2 . ?
M3B M3A Sb5 61.56(5) 7_565 . ?
M3A M3A Sb5 61.56(5) 7_565 . ?
Sb1 M3A Sb5 72.65(4) 2_554 . ?
Sb8 M3A Sb5 165.91(7) 2 . ?
Sb6 M3A Sb5 7.18(9) . . ?
Sb2 M3A Sb5 93.30(7) 5_656 . ?
Sb2 M3A Sb5 94.38(5) . . ?
Sb7 M3A Sb3 80.15(4) 2 . ?
M3B M3A Sb3 61.723(17) 7_565 . ?
M3A M3A Sb3 61.723(17) 7_565 . ?
Sb1 M3A Sb3 94.90(3) 2_554 . ?
Sb8 M3A Sb3 73.41(4) 2 . ?
Sb6 M3A Sb3 103.72(7) . . ?
Sb2 M3A Sb3 166.17(3) 5_656 . ?
Sb2 M3A Sb3 103.71(3) . . ?
Sb5 M3A Sb3 99.23(7) . . ?
Sb7 M3A M3A 57.49(4) 2 7 ?
M3B M3A M3A 180.00(7) 7_565 7 ?
M3A M3A M3A 180.00(7) 7_565 7 ?
Sb1 M3A M3A 58.138(18) 2_554 7 ?
Sb8 M3A M3A 58.15(4) 2 7 ?
Sb6 M3A M3A 119.62(5) . 7 ?
Sb2 M3A M3A 59.251(18) 5_656 7 ?
Sb2 M3A M3A 118.614(17) . 7 ?
Sb5 M3A M3A 118.44(5) . 7 ?
Sb3 M3A M3A 118.276(18) . 7 ?
Sb7 M3A M3B 57.49(4) 2 7 ?
M3B M3A M3B 180.00(7) 7_565 7 ?
M3A M3A M3B 180.00(7) 7_565 7 ?
Sb1 M3A M3B 58.138(18) 2_554 7 ?
Sb8 M3A M3B 58.15(4) 2 7 ?
Sb6 M3A M3B 119.62(5) . 7 ?
Sb2 M3A M3B 59.251(18) 5_656 7 ?
Sb2 M3A M3B 118.614(17) . 7 ?
Sb5 M3A M3B 118.44(5) . 7 ?
Sb3 M3A M3B 118.276(18) . 7 ?
M3A M3A M3B 0.00(4) 7 7 ?
Sb8 Ti4 Sb7 9.29(5) . . ?
Sb8 Ti4 Sb3 172.10(7) . . ?
Sb7 Ti4 Sb3 178.62(7) . . ?
Sb8 Ti4 Sb5 66.93(10) . . ?
Sb7 Ti4 Sb5 76.21(10) . . ?
Sb3 Ti4 Sb5 105.17(10) . . ?
Sb8 Ti4 Sb4 89.57(5) . 7_565 ?
Sb7 Ti4 Sb4 81.54(5) . 7_565 ?
Sb3 Ti4 Sb4 97.27(4) . 7_565 ?
Sb5 Ti4 Sb4 142.57(6) . 7_565 ?
Sb8 Ti4 Sb4 89.57(5) . . ?
Sb7 Ti4 Sb4 81.54(5) . . ?
Sb3 Ti4 Sb4 97.27(4) . . ?
Sb5 Ti4 Sb4 142.57(6) . . ?
Sb4 Ti4 Sb4 59.93(3) 7_565 . ?
Sb8 Ti4 Sb1 84.83(3) . 2_564 ?
Sb7 Ti4 Sb1 87.88(3) . 2_564 ?
Sb3 Ti4 Sb1 92.58(3) . 2_564 ?
Sb5 Ti4 Sb1 70.63(3) . 2_564 ?
Sb4 Ti4 Sb1 138.51(4) 7_565 2_564 ?
Sb4 Ti4 Sb1 78.910(19) . 2_564 ?
Sb8 Ti4 Sb1 84.83(3) . 2_554 ?
Sb7 Ti4 Sb1 87.88(3) . 2_554 ?
Sb3 Ti4 Sb1 92.58(3) . 2_554 ?
Sb5 Ti4 Sb1 70.63(3) . 2_554 ?
Sb4 Ti4 Sb1 78.910(19) 7_565 2_554 ?
Sb4 Ti4 Sb1 138.51(4) . 2_554 ?
Sb1 Ti4 Sb1 140.92(6) 2_564 2_554 ?
Sb8 Ti4 Sb6 71.88(10) . . ?
Sb7 Ti4 Sb6 81.16(10) . . ?
Sb3 Ti4 Sb6 100.22(9) . . ?
Sb5 Ti4 Sb6 4.95(16) . . ?
Sb4 Ti4 Sb6 145.19(5) 7_565 . ?
Sb4 Ti4 Sb6 145.19(5) . . ?
Sb1 Ti4 Sb6 70.48(3) 2_564 . ?
Sb1 Ti4 Sb6 70.48(3) 2_554 . ?
Sb7 Ti5 Sb6 161.7(2) . 6_556 ?
Sb7 Ti5 Sb5 160.67(19) . 6_556 ?
Sb6 Ti5 Sb5 1.0(2) 6_556 6_556 ?
Sb7 Ti5 Sb8 0.94(14) . . ?
Sb6 Ti5 Sb8 162.6(2) 6_556 . ?
Sb5 Ti5 Sb8 161.60(18) 6_556 . ?
Sb7 Ti5 Sb2 99.36(13) . 6_556 ?
Sb6 Ti5 Sb2 98.93(16) 6_556 6_556 ?
Sb5 Ti5 Sb2 99.98(14) 6_556 6_556 ?
Sb8 Ti5 Sb2 98.42(12) . 6_556 ?
Sb7 Ti5 Sb2 95.48(7) . 2_554 ?
Sb6 Ti5 Sb2 91.56(8) 6_556 2_554 ?
Sb5 Ti5 Sb2 91.96(7) 6_556 2_554 ?
Sb8 Ti5 Sb2 95.12(7) . 2_554 ?
Sb2 Ti5 Sb2 67.30(5) 6_556 2_554 ?
Sb7 Ti5 Sb2 95.48(7) . 2_564 ?
Sb6 Ti5 Sb2 91.56(8) 6_556 2_564 ?
Sb5 Ti5 Sb2 91.96(7) 6_556 2_564 ?
Sb8 Ti5 Sb2 95.12(7) . 2_564 ?
Sb2 Ti5 Sb2 67.30(5) 6_556 2_564 ?
Sb2 Ti5 Sb2 134.41(11) 2_554 2_564 ?
Sb7 Ti5 Sb4 82.33(11) . . ?
Sb6 Ti5 Sb4 81.36(14) 6_556 . ?
Sb5 Ti5 Sb4 80.43(12) 6_556 . ?
Sb8 Ti5 Sb4 83.17(10) . . ?
Sb2 Ti5 Sb4 153.14(3) 6_556 . ?
Sb2 Ti5 Sb4 139.49(8) 2_554 . ?
Sb2 Ti5 Sb4 85.85(3) 2_564 . ?
Sb7 Ti5 Sb4 82.33(11) . 7_565 ?
Sb6 Ti5 Sb4 81.36(14) 6_556 7_565 ?
Sb5 Ti5 Sb4 80.43(12) 6_556 7_565 ?
Sb8 Ti5 Sb4 83.17(10) . 7_565 ?
Sb2 Ti5 Sb4 153.14(3) 6_556 7_565 ?
Sb2 Ti5 Sb4 85.85(3) 2_554 7_565 ?
Sb2 Ti5 Sb4 139.49(8) 2_564 7_565 ?
Sb4 Ti5 Sb4 53.70(5) . 7_565 ?
Ti1 Sb1 M3B 148.006(19) . 8_666 ?
Ti1 Sb1 M3A 148.006(19) . 8_666 ?
M3B Sb1 M3A 0.00(4) 8_666 8_666 ?
Ti1 Sb1 M3B 148.006(19) . 2 ?
M3B Sb1 M3B 63.72(4) 8_666 2 ?
M3A Sb1 M3B 63.72(4) 8_666 2 ?
Ti1 Sb1 M3A 148.006(19) . 2 ?
M3B Sb1 M3A 63.72(4) 8_666 2 ?
M3A Sb1 M3A 63.72(4) 8_666 2 ?
M3B Sb1 M3A 0.00(4) 2 2 ?
Ti1 Sb1 Ti2 109.53(5) . . ?
M3B Sb1 Ti2 76.08(3) 8_666 . ?
M3A Sb1 Ti2 76.08(3) 8_666 . ?
M3B Sb1 Ti2 76.08(3) 2 . ?
M3A Sb1 Ti2 76.08(3) 2 . ?
Ti1 Sb1 Ti4 80.19(3) . 2_565 ?
M3B Sb1 Ti4 68.52(3) 8_666 2_565 ?
M3A Sb1 Ti4 68.52(3) 8_666 2_565 ?
M3B Sb1 Ti4 128.96(4) 2 2_565 ?
M3A Sb1 Ti4 128.96(4) 2 2_565 ?
Ti2 Sb1 Ti4 109.16(3) . 2_565 ?
Ti1 Sb1 Ti4 80.19(3) . 2 ?
M3B Sb1 Ti4 128.96(4) 8_666 2 ?
M3A Sb1 Ti4 128.96(4) 8_666 2 ?
M3B Sb1 Ti4 68.52(3) 2 2 ?
M3A Sb1 Ti4 68.52(3) 2 2 ?
Ti2 Sb1 Ti4 109.16(3) . 2 ?
Ti4 Sb1 Ti4 140.92(6) 2_565 2 ?
Ti1 Sb1 Tb 99.81(4) . 1_556 ?
M3B Sb1 Tb 79.08(2) 8_666 1_556 ?
M3A Sb1 Tb 79.08(2) 8_666 1_556 ?
M3B Sb1 Tb 79.08(2) 2 1_556 ?
M3A Sb1 Tb 79.08(2) 2 1_556 ?
Ti2 Sb1 Tb 150.66(4) . 1_556 ?
Ti4 Sb1 Tb 75.25(3) 2_565 1_556 ?
Ti4 Sb1 Tb 75.25(3) 2 1_556 ?
Ti1 Sb2 Ti2 77.40(5) . 6_657 ?
Ti1 Sb2 Ti5 139.21(7) . 6_656 ?
Ti2 Sb2 Ti5 143.39(7) 6_657 6_656 ?
Ti1 Sb2 M3B 138.90(3) . 3_656 ?
Ti2 Sb2 M3B 76.18(3) 6_657 3_656 ?
Ti5 Sb2 M3B 72.51(6) 6_656 3_656 ?
Ti1 Sb2 M3A 138.90(3) . 3_656 ?
Ti2 Sb2 M3A 76.18(3) 6_657 3_656 ?
Ti5 Sb2 M3A 72.51(6) 6_656 3_656 ?
M3B Sb2 M3A 0.00(4) 3_656 3_656 ?
Ti1 Sb2 M3B 138.90(3) . 5_656 ?
Ti2 Sb2 M3B 76.18(3) 6_657 5_656 ?
Ti5 Sb2 M3B 72.51(6) 6_656 5_656 ?
M3B Sb2 M3B 61.50(4) 3_656 5_656 ?
M3A Sb2 M3B 61.50(4) 3_656 5_656 ?
Ti1 Sb2 M3A 138.90(3) . 5_656 ?
Ti2 Sb2 M3A 76.18(3) 6_657 5_656 ?
Ti5 Sb2 M3A 72.51(6) 6_656 5_656 ?
M3B Sb2 M3A 61.50(4) 3_656 5_656 ?
M3A Sb2 M3A 61.50(4) 3_656 5_656 ?
M3B Sb2 M3A 0.00(4) 5_656 5_656 ?
Ti1 Sb2 M3A 69.27(3) . . ?
Ti2 Sb2 M3A 134.97(3) 6_657 . ?
Ti5 Sb2 M3A 75.12(6) 6_656 . ?
M3B Sb2 M3A 147.52(2) 3_656 . ?
M3A Sb2 M3A 147.52(2) 3_656 . ?
M3B Sb2 M3A 110.72(2) 5_656 . ?
M3A Sb2 M3A 110.72(2) 5_656 . ?
Ti1 Sb2 M3A 69.27(3) . 7_565 ?
Ti2 Sb2 M3A 134.97(3) 6_657 7_565 ?
Ti5 Sb2 M3A 75.12(6) 6_656 7_565 ?
M3B Sb2 M3A 110.72(2) 3_656 7_565 ?
M3A Sb2 M3A 110.72(2) 3_656 7_565 ?
M3B Sb2 M3A 147.52(2) 5_656 7_565 ?
M3A Sb2 M3A 147.52(2) 5_656 7_565 ?
M3A Sb2 M3A 57.23(4) . 7_565 ?
Ti1 Sb2 M3B 69.27(3) . 7_565 ?
Ti2 Sb2 M3B 134.97(3) 6_657 7_565 ?
Ti5 Sb2 M3B 75.12(6) 6_656 7_565 ?
M3B Sb2 M3B 110.72(2) 3_656 7_565 ?
M3A Sb2 M3B 110.72(2) 3_656 7_565 ?
M3B Sb2 M3B 147.52(2) 5_656 7_565 ?
M3A Sb2 M3B 147.52(2) 5_656 7_565 ?
M3A Sb2 M3B 57.23(4) . 7_565 ?
M3A Sb2 M3B 0.000(19) 7_565 7_565 ?
Ti1 Sb2 Ti5 71.70(6) . 2_565 ?
Ti2 Sb2 Ti5 73.14(6) 6_657 2_565 ?
Ti5 Sb2 Ti5 112.70(5) 6_656 2_565 ?
M3B Sb2 Ti5 70.81(6) 3_656 2_565 ?
M3A Sb2 Ti5 70.81(6) 3_656 2_565 ?
M3B Sb2 Ti5 127.88(6) 5_656 2_565 ?
M3A Sb2 Ti5 127.88(6) 5_656 2_565 ?
M3A Sb2 Ti5 120.85(6) . 2_565 ?
M3A Sb2 Ti5 68.27(6) 7_565 2_565 ?
M3B Sb2 Ti5 68.27(6) 7_565 2_565 ?
Ti4 Sb3 Ti2 129.99(5) . . ?
Ti4 Sb3 M3B 70.26(3) . 7_565 ?
Ti2 Sb3 M3B 147.16(2) . 7_565 ?
Ti4 Sb3 M3A 70.26(3) . 7_565 ?
Ti2 Sb3 M3A 147.16(2) . 7_565 ?
M3B Sb3 M3A 0.00(4) 7_565 7_565 ?
Ti4 Sb3 M3A 70.26(3) . . ?
Ti2 Sb3 M3A 147.16(2) . . ?
M3B Sb3 M3A 56.55(3) 7_565 . ?
M3A Sb3 M3A 56.55(3) 7_565 . ?
Ti4 Sb3 Ti1 128.53(5) . . ?
Ti2 Sb3 Ti1 101.47(4) . . ?
M3B Sb3 Ti1 64.80(3) 7_565 . ?
M3A Sb3 Ti1 64.80(3) 7_565 . ?
M3A Sb3 Ti1 64.80(3) . . ?
Ti4 Sb3 Tb 79.334(17) . 2 ?
Ti2 Sb3 Tb 81.324(17) . 2 ?
M3B Sb3 Tb 131.19(2) 7_565 2 ?
M3A Sb3 Tb 131.19(2) 7_565 2 ?
M3A Sb3 Tb 77.83(2) . 2 ?
Ti1 Sb3 Tb 113.003(12) . 2 ?
Ti4 Sb3 Tb 79.334(17) . 2_565 ?
Ti2 Sb3 Tb 81.324(17) . 2_565 ?
M3B Sb3 Tb 77.83(2) 7_565 2_565 ?
M3A Sb3 Tb 77.83(2) 7_565 2_565 ?
M3A Sb3 Tb 131.19(2) . 2_565 ?
Ti1 Sb3 Tb 113.003(12) . 2_565 ?
Tb Sb3 Tb 133.11(2) 2 2_565 ?
Sb4 Sb4 Sb4 180.00(3) 7_575 7_565 ?
Sb4 Sb4 Ti4 119.965(18) 7_575 . ?
Sb4 Sb4 Ti4 60.035(17) 7_565 . ?
Sb4 Sb4 Ti2 60.098(17) 7_575 5_566 ?
Sb4 Sb4 Ti2 119.902(17) 7_565 5_566 ?
Ti4 Sb4 Ti2 146.25(4) . 5_566 ?
Sb4 Sb4 Ti1 61.283(16) 7_575 2_564 ?
Sb4 Sb4 Ti1 118.717(16) 7_565 2_564 ?
Ti4 Sb4 Ti1 79.25(3) . 2_564 ?
Ti2 Sb4 Ti1 72.20(4) 5_566 2_564 ?
Sb4 Sb4 Ti5 116.85(3) 7_575 . ?
Sb4 Sb4 Ti5 63.15(3) 7_565 . ?
Ti4 Sb4 Ti5 81.57(6) . . ?
Ti2 Sb4 Ti5 71.23(5) 5_566 . ?
Ti1 Sb4 Ti5 67.52(5) 2_564 . ?
Sb4 Sb4 Tb 116.380(9) 7_575 6_556 ?
Sb4 Sb4 Tb 63.620(9) 7_565 6_556 ?
Ti4 Sb4 Tb 120.22(2) . 6_556 ?
Ti2 Sb4 Tb 80.39(3) 5_566 6_556 ?
Ti1 Sb4 Tb 148.98(3) 2_564 6_556 ?
Ti5 Sb4 Tb 90.34(5) . 6_556 ?
Sb4 Sb4 Tb 63.857(9) 7_575 2_565 ?
Sb4 Sb4 Tb 116.143(9) 7_565 2_565 ?
Ti4 Sb4 Tb 76.15(3) . 2_565 ?
Ti2 Sb4 Tb 122.22(2) 5_566 2_565 ?
Ti1 Sb4 Tb 93.04(3) 2_564 2_565 ?
Ti5 Sb4 Tb 152.90(6) . 2_565 ?
Tb Sb4 Tb 114.130(15) 6_556 2_565 ?
Ti5 Sb5 Ti4 141.3(2) 6_656 . ?
Ti5 Sb5 M3B 75.80(10) 6_656 7_565 ?
Ti4 Sb5 M3B 70.33(11) . 7_565 ?
Ti5 Sb5 M3A 75.80(10) 6_656 7_565 ?
Ti4 Sb5 M3A 70.33(11) . 7_565 ?
M3B Sb5 M3A 0.000(15) 7_565 7_565 ?
Ti5 Sb5 M3A 75.80(10) 6_656 . ?
Ti4 Sb5 M3A 70.33(11) . . ?
M3B Sb5 M3A 56.89(10) 7_565 . ?
M3A Sb5 M3A 56.89(10) 7_565 . ?
Ti5 Sb5 Sb8 163.3(2) 6_656 . ?
Ti4 Sb5 Sb8 55.37(8) . . ?
M3B Sb5 Sb8 118.50(12) 7_565 . ?
M3A Sb5 Sb8 118.50(12) 7_565 . ?
M3A Sb5 Sb8 118.50(12) . . ?
Ti5 Sb5 Ti2 74.47(6) 6_656 2_564 ?
Ti4 Sb5 Ti2 110.92(7) . 2_564 ?
M3B Sb5 Ti2 71.90(5) 7_565 2_564 ?
M3A Sb5 Ti2 71.90(5) 7_565 2_564 ?
M3A Sb5 Ti2 125.38(12) . 2_564 ?
Sb8 Sb5 Ti2 100.88(8) . 2_564 ?
Ti5 Sb5 Ti2 74.47(6) 6_656 2_554 ?
Ti4 Sb5 Ti2 110.92(7) . 2_554 ?
M3B Sb5 Ti2 125.38(12) 7_565 2_554 ?
M3A Sb5 Ti2 125.38(12) 7_565 2_554 ?
M3A Sb5 Ti2 71.90(5) . 2_554 ?
Sb8 Sb5 Ti2 100.88(8) . 2_554 ?
Ti2 Sb5 Ti2 138.12(15) 2_564 2_554 ?
Ti5 Sb5 Tb 102.43(15) 6_656 . ?
Ti4 Sb5 Tb 116.29(10) . . ?
M3B Sb5 Tb 151.33(6) 7_565 . ?
M3A Sb5 Tb 151.33(6) 7_565 . ?
M3A Sb5 Tb 151.33(6) . . ?
Sb8 Sb5 Tb 60.91(9) . . ?
Ti2 Sb5 Tb 80.01(10) 2_564 . ?
Ti2 Sb5 Tb 80.01(10) 2_554 . ?
Ti5 Sb6 M3B 83.87(12) 6_656 7_565 ?
Ti5 Sb6 M3A 83.87(12) 6_656 7_565 ?
M3B Sb6 M3A 0.00(4) 7_565 7_565 ?
Ti5 Sb6 M3A 83.87(12) 6_656 . ?
M3B Sb6 M3A 59.24(11) 7_565 . ?
M3A Sb6 M3A 59.24(11) 7_565 . ?
Ti5 Sb6 Ti2 81.09(7) 6_656 2_564 ?
M3B Sb6 Ti2 74.36(5) 7_565 2_564 ?
M3A Sb6 Ti2 74.36(5) 7_565 2_564 ?
M3A Sb6 Ti2 132.39(14) . 2_564 ?
Ti5 Sb6 Ti2 81.09(7) 6_656 2_554 ?
M3B Sb6 Ti2 132.39(14) 7_565 2_554 ?
M3A Sb6 Ti2 132.39(14) 7_565 2_554 ?
M3A Sb6 Ti2 74.36(5) . 2_554 ?
Ti2 Sb6 Ti2 145.42(18) 2_564 2_554 ?
Ti5 Sb6 Ti4 147.3(2) 6_656 . ?
M3B Sb6 Ti4 67.88(10) 7_565 . ?
M3A Sb6 Ti4 67.88(10) 7_565 . ?
M3A Sb6 Ti4 67.88(10) . . ?
Ti2 Sb6 Ti4 105.51(7) 2_564 . ?
Ti2 Sb6 Ti4 105.51(7) 2_554 . ?
Ti5 Sb6 Tb 107.69(18) 6_656 . ?
M3B Sb6 Tb 148.69(5) 7_565 . ?
M3A Sb6 Tb 148.69(5) 7_565 . ?
M3A Sb6 Tb 148.69(5) . . ?
Ti2 Sb6 Tb 78.78(10) 2_564 . ?
Ti2 Sb6 Tb 78.78(10) 2_554 . ?
Ti4 Sb6 Tb 105.03(9) . . ?
Ti5 Sb7 Ti4 102.51(13) . . ?
Ti5 Sb7 M3B 83.08(10) . 2_554 ?
Ti4 Sb7 M3B 147.24(4) . 2_554 ?
Ti5 Sb7 M3A 83.08(10) . 2_554 ?
Ti4 Sb7 M3A 147.24(4) . 2_554 ?
M3B Sb7 M3A 0.00(5) 2_554 2_554 ?
Ti5 Sb7 M3B 83.08(10) . 8_665 ?
Ti4 Sb7 M3B 147.24(4) . 8_665 ?
M3B Sb7 M3B 65.02(8) 2_554 8_665 ?
M3A Sb7 M3B 65.02(8) 2_554 8_665 ?
Ti5 Sb7 M3A 83.08(10) . 8_665 ?
Ti4 Sb7 M3A 147.24(4) . 8_665 ?
M3B Sb7 M3A 65.02(8) 2_554 8_665 ?
M3A Sb7 M3A 65.02(8) 2_554 8_665 ?
M3B Sb7 M3A 0.00(5) 8_665 8_665 ?
Ti5 Sb7 Ti1 79.77(5) . 2_564 ?
Ti4 Sb7 Ti1 81.41(7) . 2_564 ?
M3B Sb7 Ti1 131.14(10) 2_554 2_564 ?
M3A Sb7 Ti1 131.14(10) 2_554 2_564 ?
M3B Sb7 Ti1 67.69(4) 8_665 2_564 ?
M3A Sb7 Ti1 67.69(4) 8_665 2_564 ?
Ti5 Sb7 Ti1 79.77(5) . 2_554 ?
Ti4 Sb7 Ti1 81.41(7) . 2_554 ?
M3B Sb7 Ti1 67.69(4) 2_554 2_554 ?
M3A Sb7 Ti1 67.69(4) 2_554 2_554 ?
M3B Sb7 Ti1 131.14(10) 8_665 2_554 ?
M3A Sb7 Ti1 131.14(10) 8_665 2_554 ?
Ti1 Sb7 Ti1 149.64(11) 2_564 2_554 ?
Ti5 Sb7 Tb 152.34(15) . . ?
Ti4 Sb7 Tb 105.15(7) . . ?
M3B Sb7 Tb 73.69(6) 2_554 . ?
M3A Sb7 Tb 73.69(6) 2_554 . ?
M3B Sb7 Tb 73.69(6) 8_665 . ?
M3A Sb7 Tb 73.69(6) 8_665 . ?
Ti1 Sb7 Tb 104.28(5) 2_564 . ?
Ti1 Sb7 Tb 104.28(5) 2_554 . ?
Ti4 Sb8 Ti5 92.29(10) . . ?
Ti4 Sb8 M3B 144.85(5) . 2_554 ?
Ti5 Sb8 M3B 74.77(8) . 2_554 ?
Ti4 Sb8 M3A 144.85(5) . 2_554 ?
Ti5 Sb8 M3A 74.77(8) . 2_554 ?
M3B Sb8 M3A 0.00(5) 2_554 2_554 ?
Ti4 Sb8 M3B 144.85(5) . 8_665 ?
Ti5 Sb8 M3B 74.77(8) . 8_665 ?
M3B Sb8 M3B 63.70(7) 2_554 8_665 ?
M3A Sb8 M3B 63.70(7) 2_554 8_665 ?
Ti4 Sb8 M3A 144.85(5) . 8_665 ?
Ti5 Sb8 M3A 74.77(8) . 8_665 ?
M3B Sb8 M3A 63.70(7) 2_554 8_665 ?
M3A Sb8 M3A 63.70(7) 2_554 8_665 ?
M3B Sb8 M3A 0.00(5) 8_665 8_665 ?
Ti4 Sb8 Sb5 57.70(11) . . ?
Ti5 Sb8 Sb5 149.99(16) . . ?
M3B Sb8 Sb5 129.16(9) 2_554 . ?
M3A Sb8 Sb5 129.16(9) 2_554 . ?
M3B Sb8 Sb5 129.16(9) 8_665 . ?
M3A Sb8 Sb5 129.16(9) 8_665 . ?
Ti4 Sb8 Ti1 79.54(6) . 2_564 ?
Ti5 Sb8 Ti1 71.51(4) . 2_564 ?
M3B Sb8 Ti1 124.30(9) 2_554 2_564 ?
M3A Sb8 Ti1 124.30(9) 2_554 2_564 ?
M3B Sb8 Ti1 65.41(4) 8_665 2_564 ?
M3A Sb8 Ti1 65.41(4) 8_665 2_564 ?
Sb5 Sb8 Ti1 100.22(7) . 2_564 ?
Ti4 Sb8 Ti1 79.54(6) . 2_554 ?
Ti5 Sb8 Ti1 71.51(4) . 2_554 ?
M3B Sb8 Ti1 65.41(4) 2_554 2_554 ?
M3A Sb8 Ti1 65.41(4) 2_554 2_554 ?
M3B Sb8 Ti1 124.30(9) 8_665 2_554 ?
M3A Sb8 Ti1 124.30(9) 8_665 2_554 ?
Sb5 Sb8 Ti1 100.22(7) . 2_554 ?
Ti1 Sb8 Ti1 136.32(9) 2_564 2_554 ?
Ti4 Sb8 Tb 117.49(8) . . ?
Ti5 Sb8 Tb 150.22(13) . . ?
M3B Sb8 Tb 80.03(7) 2_554 . ?
M3A Sb8 Tb 80.03(7) 2_554 . ?
M3B Sb8 Tb 80.03(7) 8_665 . ?
M3A Sb8 Tb 80.03(7) 8_665 . ?
Sb5 Sb8 Tb 59.79(10) . . ?
Ti1 Sb8 Tb 111.83(4) 2_564 . ?
Ti1 Sb8 Tb 111.83(4) 2_554 . ?

loop_
_geom_bond_atom_site_label_1
_geom_bond_atom_site_label_2
_geom_bond_distance
_geom_bond_site_symmetry_2
_geom_bond_publ_flag
Tb Sb5 3.055(5) . ?
Tb Sb8 3.089(2) . ?
Tb Sb3 3.1084(4) 2_564 ?
Tb Sb3 3.1084(4) 2_554 ?
Tb Sb1 3.1440(7) 1_554 ?
Tb Sb6 3.196(5) . ?
Tb Sb4 3.2121(6) 6_656 ?
Tb Sb4 3.2121(6) 4 ?
Tb Sb4 3.2333(6) 2_564 ?
Tb Sb4 3.2333(6) 8_655 ?
Tb Sb7 3.495(2) . ?
Ti1 Sb2 2.6991(15) . ?
Ti1 Sb1 2.7301(15) . ?
Ti1 Sb7 2.9549(8) 2 ?
Ti1 Sb7 2.9549(8) 2_565 ?
Ti1 Sb4 2.9650(14) 2_565 ?
Ti1 Sb4 2.9650(14) 8_656 ?
Ti1 Sb3 3.0107(16) . ?
Ti1 Sb8 3.0723(10) 2 ?
Ti1 Sb8 3.0723(10) 2_565 ?
Ti1 M3B 3.1757(16) 7_565 ?
Ti2 Sb2 2.7885(15) 6_557 ?
Ti2 Sb4 2.8577(13) 3_546 ?
Ti2 Sb4 2.8577(13) 5_566 ?
Ti2 Sb1 2.8850(15) . ?
Ti2 Sb3 2.9136(15) . ?
Ti2 Sb6 2.9867(15) 2_565 ?
Ti2 Sb6 2.9867(15) 2 ?
Ti2 Sb5 3.0535(16) 2_565 ?
Ti2 Sb5 3.0535(15) 2 ?
M3A Sb7 2.738(3) 2 ?
M3A M3B 2.7608(17) 7_565 ?
M3A M3A 2.7608(17) 7_565 ?
M3A Sb1 2.7874(9) 2_554 ?
M3A Sb8 2.788(3) 2 ?
M3A Sb6 2.793(4) . ?
M3A Sb2 2.8779(10) 5_656 ?
M3A Sb2 2.8824(10) . ?
M3A Sb5 2.898(4) . ?
M3A Sb3 2.9139(10) . ?
M3A M3A 2.9428(17) 7 ?
M3A M3B 2.9428(17) 7 ?
Ti4 Sb8 2.719(3) . ?
Ti4 Sb7 2.735(3) . ?
Ti4 Sb3 2.7811(16) . ?
Ti4 Sb5 2.793(4) . ?
Ti4 Sb4 2.8574(14) 7_565 ?
Ti4 Sb4 2.8574(14) . ?
Ti4 Sb1 3.0261(6) 2_564 ?
Ti4 Sb1 3.0261(6) 2_554 ?
Ti4 Sb6 3.065(4) . ?
Ti5 Sb7 2.302(4) . ?
Ti5 Sb6 2.369(4) 6_556 ?
Ti5 Sb5 2.738(4) 6_556 ?
Ti5 Sb8 2.741(3) . ?
Ti5 Sb2 2.799(3) 6_556 ?
Ti5 Sb2 3.0934(13) 2_554 ?
Ti5 Sb2 3.0934(13) 2_564 ?
Ti5 Sb4 3.160(3) . ?
Ti5 Sb4 3.160(3) 7_565 ?
Sb1 M3B 2.7874(9) 8_666 ?
Sb1 M3A 2.7874(9) 8_666 ?
Sb1 M3B 2.7874(10) 2 ?
Sb1 M3A 2.7874(10) 2 ?
Sb1 Ti4 3.0261(6) 2_565 ?
Sb1 Ti4 3.0261(6) 2 ?
Sb1 Tb 3.1440(7) 1_556 ?
Sb2 Ti2 2.7885(15) 6_657 ?
Sb2 Ti5 2.799(3) 6_656 ?
Sb2 M3B 2.8779(10) 3_656 ?
Sb2 M3A 2.8779(10) 3_656 ?
Sb2 M3B 2.8779(10) 5_656 ?
Sb2 M3A 2.8779(10) 5_656 ?
Sb2 M3A 2.8824(10) 7_565 ?
Sb2 M3B 2.8824(10) 7_565 ?
Sb2 Ti5 3.0934(13) 2_565 ?
Sb3 M3B 2.9139(10) 7_565 ?
Sb3 M3A 2.9139(10) 7_565 ?
Sb3 Tb 3.1084(4) 2 ?
Sb3 Tb 3.1084(4) 2_565 ?
Sb4 Sb4 2.8492(9) 7_575 ?
Sb4 Sb4 2.8544(9) 7_565 ?
Sb4 Ti2 2.8577(13) 5_566 ?
Sb4 Ti1 2.9650(14) 2_564 ?
Sb4 Tb 3.2121(6) 6_556 ?
Sb4 Tb 3.2333(6) 2_565 ?
Sb5 Ti5 2.738(4) 6_656 ?
Sb5 M3B 2.898(4) 7_565 ?
Sb5 M3A 2.898(4) 7_565 ?
Sb5 Sb8 3.040(4) . ?
Sb5 Ti2 3.0535(15) 2_564 ?
Sb5 Ti2 3.0535(15) 2_554 ?
Sb6 Ti5 2.369(4) 6_656 ?
Sb6 M3B 2.793(4) 7_565 ?
Sb6 M3A 2.793(4) 7_565 ?
Sb6 Ti2 2.9867(15) 2_564 ?
Sb6 Ti2 2.9867(15) 2_554 ?
Sb7 M3B 2.738(3) 2_554 ?
Sb7 M3A 2.738(3) 2_554 ?
Sb7 M3B 2.738(3) 8_665 ?
Sb7 M3A 2.738(3) 8_665 ?
Sb7 Ti1 2.9549(8) 2_564 ?
Sb7 Ti1 2.9549(8) 2_554 ?
Sb8 M3B 2.788(3) 2_554 ?
Sb8 M3A 2.788(3) 2_554 ?
Sb8 M3B 2.788(3) 8_665 ?
Sb8 M3A 2.788(3) 8_665 ?
Sb8 Ti1 3.0723(10) 2_564 ?
Sb8 Ti1 3.0723(10) 2_554 ?
